data_2219871
loop_
_publ_author_name
'Lv, Lu-Ping'
'Ding, Xiao-Ming'
'Yu, Wen-Bo'
'Li, Wei-Wei'
'Hu, Xian-Chao'

_publ_section_title
;
 (<i>E</i>)-Ethyl
 <i>N</i>'-(3,4,5-trimethoxybenzylidene)hydrazinecarboxylate
;
_journal_coeditor_code HB2820
_journal_issue 11
_journal_name_full 'Acta Crystallographica Section E'
_journal_page_first o2127
_journal_paper_doi 10.1107/S1600536808033461
_journal_volume 64
_journal_year 2008
_chemical_formula_iupac 'C13 H18 N2 O5'
_chemical_formula_moiety 'C13 H18 N2 O5'
_chemical_formula_sum 'C13 H18 N2 O5'
_chemical_formula_weight 282.29
_chemical_name_systematic
;
(E)-Ethyl N'-(3,4,5-trimethoxybenzylidene)hydrazinecarboxylate
;
_space_group_IT_number 14
_symmetry_cell_setting monoclinic
_symmetry_space_group_name_Hall '-P 2ybc'
_symmetry_space_group_name_H-M 'P 1 21/c 1'
_atom_sites_solution_hydrogens geom
_atom_sites_solution_primary direct
_atom_sites_solution_secondary difmap
_audit_creation_method SHELXL97
_cell_angle_alpha 90.00
_cell_angle_beta 108.239(4)
_cell_angle_gamma 90.00
_cell_formula_units_Z 4
_cell_length_a 22.037(2)
_cell_length_b 4.8782(5)
_cell_length_c 14.0212(15)
_cell_measurement_reflns_used 2520
_cell_measurement_temperature 273(2)
_cell_measurement_theta_max 25.0
_cell_measurement_theta_min 1.0
_cell_volume 1431.6(3)
_computing_cell_refinement 'SAINT (Bruker, 2002)'
_computing_data_collection 'SMART (Bruker, 2002)'
_computing_data_reduction 'SAINT (Bruker, 2002)'
_computing_molecular_graphics 'SHELXTL (Sheldrick, 2008)'
_computing_publication_material 'SHELXTL (Sheldrick, 2008)'
_computing_structure_refinement 'SHELXL97 (Sheldrick, 2008)'
_computing_structure_solution 'SHELXS97 (Sheldrick, 2008)'
_diffrn_ambient_temperature 273(2)
_diffrn_measured_fraction_theta_full 0.992
_diffrn_measured_fraction_theta_max 0.992
_diffrn_measurement_device_type 'Bruker SMART CCD'
_diffrn_measurement_method \w
_diffrn_radiation_monochromator graphite
_diffrn_radiation_source 'fine-focus sealed tube'
_diffrn_radiation_type MoK\a
_diffrn_radiation_wavelength 0.71073
_diffrn_reflns_av_R_equivalents 0.0290
_diffrn_reflns_av_sigmaI/netI 0.0196
_diffrn_reflns_limit_h_max 25
_diffrn_reflns_limit_h_min -24
_diffrn_reflns_limit_k_max 5
_diffrn_reflns_limit_k_min -5
_diffrn_reflns_limit_l_max 16
_diffrn_reflns_limit_l_min -16
_diffrn_reflns_number 14449
_diffrn_reflns_theta_full 25.05
_diffrn_reflns_theta_max 25.05
_diffrn_reflns_theta_min 0.97
_exptl_absorpt_coefficient_mu 0.101
_exptl_absorpt_correction_T_max 0.968
_exptl_absorpt_correction_T_min 0.965
_exptl_absorpt_correction_type multi-scan
_exptl_absorpt_process_details '(SADABS; Bruker, 2002)'
_exptl_crystal_colour colourless
_exptl_crystal_density_diffrn 1.310
_exptl_crystal_density_method 'not measured'
_exptl_crystal_description block
_exptl_crystal_F_000 600
_exptl_crystal_size_max 0.26
_exptl_crystal_size_mid 0.24
_exptl_crystal_size_min 0.22
_refine_diff_density_max 0.165
_refine_diff_density_min -0.131
_refine_ls_extinction_coef 0.0159(15)
_refine_ls_extinction_expression Fc^*^=kFc[1+0.001xFc^2^\l^3^/sin(2\q)]^-1/4^
_refine_ls_extinction_method 'SHELXL97 (Sheldrick, 2008)'
_refine_ls_goodness_of_fit_ref 1.030
_refine_ls_hydrogen_treatment constr
_refine_ls_matrix_type full
_refine_ls_number_parameters 186
_refine_ls_number_reflns 2520
_refine_ls_number_restraints 0
_refine_ls_restrained_S_all 1.030
_refine_ls_R_factor_all 0.0428
_refine_ls_R_factor_gt 0.0347
_refine_ls_shift/su_max 0.000
_refine_ls_shift/su_mean 0.000
_refine_ls_structure_factor_coef Fsqd
_refine_ls_weighting_details 'calc w = 1/[\s^2^(Fo^2^)+(0.0431P)^2^+0.3563P] where P=(Fo^2^+2Fc^2^)/3'
_refine_ls_weighting_scheme calc
_refine_ls_wR_factor_gt 0.0867
_refine_ls_wR_factor_ref 0.0937
_reflns_number_gt 2108
_reflns_number_total 2520
_reflns_threshold_expression I>2\s(I)
_cod_data_source_file hb2820.cif
_cod_data_source_block I
_cod_original_cell_volume 1431.5(3)
_cod_original_sg_symbol_H-M 'P 21/c'
_cod_database_code 2219871
_cod_database_fobs_code 2219871

loop_
_symmetry_equiv_pos_as_xyz
'x, y, z'
'-x, y+1/2, -z+1/2'
'-x, -y, -z'
'x, -y-1/2, z-1/2'

loop_
_atom_site_type_symbol
_atom_site_label
_atom_site_fract_x
_atom_site_fract_y
_atom_site_fract_z
_atom_site_U_iso_or_equiv
_atom_site_adp_type
_atom_site_calc_flag
_atom_site_refinement_flags
_atom_site_occupancy
C C7 0.19238(7) 0.8025(3) 0.61046(10) 0.0417(3) Uani d . 1
H H7 0.1961 0.9206 0.6641 0.050 Uiso calc R 1
C C9 0.24447(7) 0.6457(3) 0.60759(10) 0.0399(3) Uani d . 1
C C4 0.13069(7) 0.6200(3) 0.44959(10) 0.0407(3) Uani d . 1
C C8 0.23981(7) 0.4730(3) 0.52645(10) 0.0446(4) Uani d . 1
H H8 0.2743 0.3643 0.5255 0.054 Uiso calc R 1
C C6 0.13492(7) 0.7831(3) 0.53350(10) 0.0400(3) Uani d . 1
C C11 0.44480(7) 0.3407(3) 0.82320(10) 0.0423(3) Uani d . 1
C C5 0.18340(7) 0.4648(3) 0.44715(10) 0.0439(4) Uani d . 1
C C10 0.30489(7) 0.6728(3) 0.68892(10) 0.0424(3) Uani d . 1
H H10 0.3141 0.8365 0.7245 0.051 Uiso calc R 1
C C3 0.08165(8) 1.0795(4) 0.61651(12) 0.0587(4) Uani d . 1
H H3A 0.0958 0.9706 0.6764 0.088 Uiso calc R 1
H H3B 0.0396 1.1488 0.6086 0.088 Uiso calc R 1
H H3C 0.1105 1.2300 0.6215 0.088 Uiso calc R 1
C C12 0.55019(7) 0.2692(4) 0.93180(12) 0.0548(4) Uani d . 1
H H12A 0.5554 0.1264 0.8869 0.066 Uiso calc R 1
H H12B 0.5409 0.1838 0.9881 0.066 Uiso calc R 1
C C2 0.03622(8) 0.3905(3) 0.35788(13) 0.0584(4) Uani d . 1
H H2A 0.0603 0.2298 0.3535 0.088 Uiso calc R 1
H H2B 0.0004 0.4072 0.2979 0.088 Uiso calc R 1
H H2C 0.0212 0.3755 0.4150 0.088 Uiso calc R 1
C C1 0.22489(9) 0.1433(4) 0.35569(13) 0.0716(6) Uani d . 1
H H1A 0.2618 0.2520 0.3588 0.107 Uiso calc R 1
H H1B 0.2117 0.0432 0.2936 0.107 Uiso calc R 1
H H1C 0.2353 0.0171 0.4110 0.107 Uiso calc R 1
C C13 0.60936(8) 0.4386(4) 0.96774(14) 0.0681(5) Uani d . 1
H H13A 0.6185 0.5183 0.9112 0.102 Uiso calc R 1
H H13B 0.6445 0.3248 1.0044 0.102 Uiso calc R 1
H H13C 0.6031 0.5816 1.0108 0.102 Uiso calc R 1
O O5 0.49926(5) 0.4522(2) 0.87979(8) 0.0497(3) Uani d . 1
O O2 0.07592(5) 0.6268(2) 0.36863(7) 0.0485(3) Uani d . 1
O O3 0.08020(5) 0.9148(2) 0.53188(7) 0.0511(3) Uani d . 1
O O1 0.17482(5) 0.3161(3) 0.36105(8) 0.0617(3) Uani d . 1
O O4 0.43507(6) 0.0998(2) 0.81180(10) 0.0752(4) Uani d . 1
N N2 0.40242(6) 0.5408(2) 0.78322(9) 0.0447(3) Uani d . 1
H H2 0.4111 0.7079 0.8021 0.054 Uiso calc R 1
N N1 0.34512(6) 0.4774(2) 0.71207(8) 0.0425(3) Uani d . 1

loop_
_atom_site_aniso_label
_atom_site_aniso_U_11
_atom_site_aniso_U_22
_atom_site_aniso_U_33
_atom_site_aniso_U_12
_atom_site_aniso_U_13
_atom_site_aniso_U_23
C7 0.0445(8) 0.0412(8) 0.0355(7) -0.0013(6) 0.0070(6) -0.0019(6)
C9 0.0396(8) 0.0395(8) 0.0365(7) -0.0036(6) 0.0062(6) 0.0028(6)
C4 0.0411(8) 0.0409(8) 0.0333(7) 0.0000(6) 0.0020(6) 0.0044(6)
C8 0.0439(8) 0.0452(8) 0.0416(8) 0.0037(7) 0.0087(7) 0.0005(6)
C6 0.0402(8) 0.0389(8) 0.0390(7) 0.0016(6) 0.0093(6) 0.0043(6)
C11 0.0454(9) 0.0363(8) 0.0398(7) -0.0023(6) 0.0055(6) -0.0018(6)
C5 0.0495(9) 0.0442(8) 0.0338(7) 0.0021(7) 0.0071(6) -0.0012(6)
C10 0.0418(8) 0.0418(8) 0.0402(7) -0.0041(7) 0.0077(6) -0.0022(6)
C3 0.0558(10) 0.0653(11) 0.0527(9) 0.0110(8) 0.0137(8) -0.0094(8)
C12 0.0469(9) 0.0577(10) 0.0524(9) 0.0147(8) 0.0048(7) 0.0007(8)
C2 0.0537(10) 0.0530(10) 0.0546(9) -0.0050(8) -0.0031(8) 0.0000(8)
C1 0.0766(13) 0.0769(13) 0.0560(10) 0.0208(10) 0.0130(9) -0.0177(9)
C13 0.0409(9) 0.0941(14) 0.0626(10) 0.0069(9) 0.0064(8) -0.0054(10)
O5 0.0398(6) 0.0418(6) 0.0562(6) 0.0018(4) -0.0014(5) -0.0038(5)
O2 0.0477(6) 0.0469(6) 0.0386(5) 0.0012(5) -0.0043(4) 0.0037(4)
O3 0.0443(6) 0.0595(7) 0.0434(5) 0.0111(5) 0.0048(5) -0.0053(5)
O1 0.0615(7) 0.0723(8) 0.0408(6) 0.0176(6) 0.0010(5) -0.0162(5)
O4 0.0734(8) 0.0320(6) 0.0930(9) -0.0032(6) -0.0131(7) -0.0022(6)
N2 0.0404(7) 0.0334(6) 0.0491(7) -0.0041(5) -0.0020(6) -0.0040(5)
N1 0.0397(7) 0.0410(7) 0.0396(6) -0.0060(5) 0.0019(5) -0.0008(5)

loop_
_atom_type_symbol
_atom_type_description
_atom_type_scat_dispersion_real
_atom_type_scat_dispersion_imag
_atom_type_scat_source
C C 0.0033 0.0016 'International Tables Vol C Tables 4.2.6.8 and 6.1.1.4'
H H 0.0000 0.0000 'International Tables Vol C Tables 4.2.6.8 and 6.1.1.4'
N N 0.0061 0.0033 'International Tables Vol C Tables 4.2.6.8 and 6.1.1.4'
O O 0.0106 0.0060 'International Tables Vol C Tables 4.2.6.8 and 6.1.1.4'

loop_
_geom_angle_atom_site_label_1
_geom_angle_atom_site_label_2
_geom_angle_atom_site_label_3
_geom_angle
C6 C7 C9 120.07(13)
C6 C7 H7 120.0
C9 C7 H7 120.0
C7 C9 C8 120.37(13)
C7 C9 C10 119.07(13)
C8 C9 C10 120.51(13)
O2 C4 C5 121.02(12)
O2 C4 C6 119.39(13)
C5 C4 C6 119.49(12)
C5 C8 C9 119.44(14)
C5 C8 H8 120.3
C9 C8 H8 120.3
O3 C6 C7 124.73(13)
O3 C6 C4 115.43(12)
C7 C6 C4 119.84(13)
O4 C11 O5 124.87(14)
O4 C11 N2 125.79(14)
O5 C11 N2 109.33(12)
O1 C5 C8 124.38(14)
O1 C5 C4 114.98(12)
C8 C5 C4 120.61(13)
N1 C10 C9 121.50(13)
N1 C10 H10 119.2
C9 C10 H10 119.2
O3 C3 H3A 109.5
O3 C3 H3B 109.5
H3A C3 H3B 109.5
O3 C3 H3C 109.5
H3A C3 H3C 109.5
H3B C3 H3C 109.5
O5 C12 C13 106.72(14)
O5 C12 H12A 110.4
C13 C12 H12A 110.4
O5 C12 H12B 110.4
C13 C12 H12B 110.4
H12A C12 H12B 108.6
O2 C2 H2A 109.5
O2 C2 H2B 109.5
H2A C2 H2B 109.5
O2 C2 H2C 109.5
H2A C2 H2C 109.5
H2B C2 H2C 109.5
O1 C1 H1A 109.5
O1 C1 H1B 109.5
H1A C1 H1B 109.5
O1 C1 H1C 109.5
H1A C1 H1C 109.5
H1B C1 H1C 109.5
C12 C13 H13A 109.5
C12 C13 H13B 109.5
H13A C13 H13B 109.5
C12 C13 H13C 109.5
H13A C13 H13C 109.5
H13B C13 H13C 109.5
C11 O5 C12 117.58(12)
C4 O2 C2 114.74(11)
C6 O3 C3 117.63(11)
C5 O1 C1 117.99(12)
C11 N2 N1 119.88(12)
C11 N2 H2 120.1
N1 N2 H2 120.1
C10 N1 N2 115.09(12)

loop_
_geom_bond_atom_site_label_1
_geom_bond_atom_site_label_2
_geom_bond_distance
C7 C6 1.3862(19)
C7 C9 1.391(2)
C7 H7 0.9300
C9 C8 1.393(2)
C9 C10 1.4630(19)
C4 O2 1.3744(16)
C4 C5 1.396(2)
C4 C6 1.399(2)
C8 C5 1.385(2)
C8 H8 0.9300
C6 O3 1.3602(17)
C11 O4 1.1965(18)
C11 O5 1.3303(17)
C11 N2 1.3457(18)
C5 O1 1.3697(17)
C10 N1 1.2726(18)
C10 H10 0.9300
C3 O3 1.4250(18)
C3 H3A 0.9600
C3 H3B 0.9600
C3 H3C 0.9600
C12 O5 1.4409(17)
C12 C13 1.492(2)
C12 H12A 0.9700
C12 H12B 0.9700
C2 O2 1.4264(19)
C2 H2A 0.9600
C2 H2B 0.9600
C2 H2C 0.9600
C1 O1 1.409(2)
C1 H1A 0.9600
C1 H1B 0.9600
C1 H1C 0.9600
C13 H13A 0.9600
C13 H13B 0.9600
C13 H13C 0.9600
N2 N1 1.3772(16)
N2 H2 0.8600

loop_
_geom_hbond_atom_site_label_D
_geom_hbond_atom_site_label_H
_geom_hbond_atom_site_label_A
_geom_hbond_site_symmetry_A
_geom_hbond_distance_DH
_geom_hbond_distance_HA
_geom_hbond_distance_DA
_geom_hbond_angle_DHA
_geom_hbond_publ_flag
N2 H2 O4 1_565 0.86 1.98 2.8167(17) 165 yes
C2 H2A O1 . 0.96 2.53 3.062(2) 115 yes
C1 H1C Cg1 1_565 0.96 2.92 3.755(2) 146 yes

loop_
_geom_torsion_atom_site_label_1
_geom_torsion_atom_site_label_2
_geom_torsion_atom_site_label_3
_geom_torsion_atom_site_label_4
_geom_torsion
C6 C7 C9 C8 1.5(2)
C6 C7 C9 C10 179.09(13)
C7 C9 C8 C5 1.9(2)
C10 C9 C8 C5 -175.66(13)
C9 C7 C6 O3 175.98(13)
C9 C7 C6 C4 -4.5(2)
O2 C4 C6 O3 7.15(19)
C5 C4 C6 O3 -176.39(13)
O2 C4 C6 C7 -172.45(13)
C5 C4 C6 C7 4.0(2)
C9 C8 C5 O1 175.76(14)
C9 C8 C5 C4 -2.3(2)
O2 C4 C5 O1 -2.5(2)
C6 C4 C5 O1 -178.86(13)
O2 C4 C5 C8 175.78(13)
C6 C4 C5 C8 -0.6(2)
C7 C9 C10 N1 153.39(14)
C8 C9 C10 N1 -29.0(2)
O4 C11 O5 C12 -0.4(2)
N2 C11 O5 C12 178.13(13)
C13 C12 O5 C11 166.29(13)
C5 C4 O2 C2 77.45(18)
C6 C4 O2 C2 -106.16(16)
C7 C6 O3 C3 -1.6(2)
C4 C6 O3 C3 178.83(14)
C8 C5 O1 C1 5.2(2)
C4 C5 O1 C1 -176.66(15)
O4 C11 N2 N1 -9.3(2)
O5 C11 N2 N1 172.11(11)
C9 C10 N1 N2 173.88(12)
C11 N2 N1 C10 170.86(13)

loop_
_cod_related_entry_id
_cod_related_entry_database
_cod_related_entry_code
1 ChemSpider 5259017
